data_1539760
loop_
_publ_author_name
'Birx, J.'
'Hoppe, R.'

_publ_section_title
;
 Ein neues carbonatanaloges Oxocobaltat(II): Rb Na7 (Co O3)2
;
_journal_name_full 'Zeitschrift fuer Anorganische und Allgemeine Chemie'
_journal_page_first 7
_journal_page_last 18
_journal_volume 588
_journal_year 1990
_chemical_formula_sum 'Co2 Na7 O6 Rb'
_chemical_name_systematic 'Rb Na7 (Co O3)2'
_space_group_IT_number 12
_symmetry_space_group_name_Hall '-C 2y'
_symmetry_space_group_name_H-M 'C 1 2/m 1'
_cell_angle_alpha 90
_cell_angle_beta 91.04
_cell_angle_gamma 90
_cell_formula_units_Z 2
_cell_length_a 10.847
_cell_length_b 4.376
_cell_length_c 10.72
_cell_volume 508.757
_citation_journal_id_ASTM ZAACAB
_cod_data_source_file Birx_ZAACAB_1990_1273.cif
_cod_data_source_block Co2Na7O6Rb1
_cod_original_cell_volume 508.7568
_cod_original_formula_sum 'Co2 Na7 O6 Rb1'
_cod_database_code 1539760

loop_
_symmetry_equiv_pos_as_xyz
x,y,z
-x,y,-z
-x,-y,-z
x,-y,z
x+1/2,y+1/2,z
-x+1/2,y+1/2,-z
-x+1/2,-y+1/2,-z
x+1/2,-y+1/2,z

loop_
_atom_site_label
_atom_site_type_symbol
_atom_site_fract_x
_atom_site_fract_y
_atom_site_fract_z
_atom_site_occupancy
_atom_site_U_iso_or_equiv
Co1 Co+2 0.5833 0 0.2411 1 0.0
Rb1 Rb+1 0 0 0 1 0.0
O1 O-2 0.6755 0 0.3942 1 0.0
O3 O-2 0.3158 0 0.8931 1 0.0
Na3 Na+1 0.2728 0 0.1033 1 0.0
Na4 Na+1 0.5 0 0.5 1 0.0
Na2 Na+1 0.8531 0 0.2773 1 0.0
O2 O-2 0.417 0 0.2677 1 0.0
Na1 Na+1 0.2352 0 0.4066 1 0.0
